data_4060058
loop_
_publ_author_name
'Carsten Cornelissen'
'Gerhard Erker'
'Gerald Kehr'
'Roland Fr\"ohlich'

_publ_section_title
;
 Chemistry of Metal-Metal-Bonded Early-Late Heterobimetallics:
 Cooperative Reactions of Functional Groups at a Persistent
 Organometallic Zr-Rh Framework
;
_journal_name_full Organometallics
_journal_page_first 214
_journal_page_last 225
_journal_paper_doi 10.1021/om049346z
_journal_volume 24
_journal_year 2005
_chemical_formula_sum 'C24 H42 P2 Zr'
_chemical_formula_weight 483.74
_chemical_name_systematic
; 
 ? 
;
_space_group_IT_number 2
_symmetry_cell_setting triclinic
_symmetry_space_group_name_Hall '-P 1'
_symmetry_space_group_name_H-M 'P -1'
_atom_sites_solution_hydrogens geom
_atom_sites_solution_primary direct
_atom_sites_solution_secondary difmap
_audit_creation_method SHELXL-97
_cell_angle_alpha 89.14(1)
_cell_angle_beta 87.76(1)
_cell_angle_gamma 67.47(1)
_cell_formula_units_Z 2
_cell_length_a 8.680(2)
_cell_length_b 11.311(1)
_cell_length_c 14.041(2)
_cell_measurement_reflns_used 25
_cell_measurement_temperature 223(2)
_cell_measurement_theta_max 20.72
_cell_measurement_theta_min 18.52
_cell_volume 1272.4(4)
_computing_cell_refinement 'Express (Nonius B.V., 1994)'
_computing_data_collection 'Express (Nonius B.V., 1994)'
_computing_data_reduction 'MolEN (Fair, 1990)'
_computing_molecular_graphics 'Diamond (Brandenburg, 1997)'
_computing_publication_material 'SHELXL-97 (Sheldrick, 1997)'
_computing_structure_refinement 'SHELXL-97 (Sheldrick, 1997)'
_computing_structure_solution 'SHELXS-97 (Sheldrick, 1990)'
_diffrn_ambient_temperature 223(2)
_diffrn_measured_fraction_theta_full 0.995
_diffrn_measured_fraction_theta_max 0.995
_diffrn_measurement_device_type 'Enraf Nonius CAD4'
_diffrn_measurement_method '\w and \f scans'
_diffrn_radiation_monochromator graphite
_diffrn_radiation_source 'rotating anode Nonius FR591'
_diffrn_radiation_type MoK\a
_diffrn_radiation_wavelength 0.71073
_diffrn_reflns_av_R_equivalents 0.0213
_diffrn_reflns_av_sigmaI/netI 0.0319
_diffrn_reflns_limit_h_max 10
_diffrn_reflns_limit_h_min 0
_diffrn_reflns_limit_k_max 14
_diffrn_reflns_limit_k_min -13
_diffrn_reflns_limit_l_max 17
_diffrn_reflns_limit_l_min -17
_diffrn_reflns_number 5518
_diffrn_reflns_theta_full 26.34
_diffrn_reflns_theta_max 26.34
_diffrn_reflns_theta_min 2.43
_diffrn_standards_decay_% 3.9
_diffrn_standards_interval_count 250
_diffrn_standards_interval_time 120
_diffrn_standards_number 3
_exptl_absorpt_coefficient_mu 0.565
_exptl_absorpt_correction_T_max 0.9201
_exptl_absorpt_correction_T_min 0.8057
_exptl_absorpt_correction_type none
_exptl_crystal_colour colourless
_exptl_crystal_density_diffrn 1.263
_exptl_crystal_density_method 'not measured'
_exptl_crystal_description block
_exptl_crystal_F_000 512
_exptl_crystal_size_max 0.40
_exptl_crystal_size_mid 0.25
_exptl_crystal_size_min 0.15
_refine_diff_density_max 1.750
_refine_diff_density_min -1.967
_refine_diff_density_rms 0.221
_refine_ls_extinction_method none
_refine_ls_goodness_of_fit_ref 1.112
_refine_ls_hydrogen_treatment riding
_refine_ls_matrix_type full
_refine_ls_number_parameters 254
_refine_ls_number_reflns 5162
_refine_ls_number_restraints 0
_refine_ls_restrained_S_all 1.112
_refine_ls_R_factor_all 0.0827
_refine_ls_R_factor_gt 0.0664
_refine_ls_shift/su_max 0.000
_refine_ls_shift/su_mean 0.000
_refine_ls_structure_factor_coef Fsqd
_refine_ls_weighting_details 'calc w=1/[\s^2^(Fo^2^)+(0.2000P)^2^+0.0000P] where P=(Fo^2^+2Fc^2^)/3'
_refine_ls_weighting_scheme calc
_refine_ls_wR_factor_gt 0.2153
_refine_ls_wR_factor_ref 0.2466
_reflns_number_gt 4309
_reflns_number_total 5162
_reflns_threshold_expression >2sigma(I)
_cod_original_sg_symbol_H-M P-1
_cod_database_code 4060058

loop_
_symmetry_equiv_pos_as_xyz
'x, y, z'
'-x, -y, -z'

loop_
_atom_site_label
_atom_site_type_symbol
_atom_site_fract_x
_atom_site_fract_y
_atom_site_fract_z
_atom_site_U_iso_or_equiv
_atom_site_adp_type
_atom_site_occupancy
_atom_site_symmetry_multiplicity
_atom_site_calc_flag
_atom_site_refinement_flags
Zr1 Zr 0.72615(5) 0.04772(4) 0.25000(3) 0.0265(2) Uani 1 1 d .
P1 P 0.70612(15) 0.33244(11) 0.41210(8) 0.0282(3) Uani 1 1 d .
P2 P 0.46131(16) 0.33232(11) 0.08783(9) 0.0287(3) Uani 1 1 d .
C1 C 0.7701(10) -0.1035(6) 0.3667(5) 0.0575(17) Uani 1 1 d .
H1A H 0.7532 -0.0628 0.4287 0.086 Uiso 1 1 calc R
H1B H 0.8834 -0.1664 0.3602 0.086 Uiso 1 1 calc R
H1C H 0.6922 -0.1455 0.3608 0.086 Uiso 1 1 calc R
C2 C 0.8334(8) -0.1038(6) 0.1341(5) 0.0540(16) Uani 1 1 d .
H2A H 0.8216 -0.0625 0.0723 0.081 Uiso 1 1 calc R
H2B H 0.7736 -0.1608 0.1361 0.081 Uiso 1 1 calc R
H2C H 0.9506 -0.1525 0.1447 0.081 Uiso 1 1 calc R
C11 C 0.8283(6) 0.2052(4) 0.3283(3) 0.0271(9) Uani 1 1 d .
C12 C 0.9496(6) 0.0826(5) 0.3457(4) 0.0324(10) Uani 1 1 d .
H12 H 0.9753 0.0440 0.4059 0.039 Uiso 1 1 calc R
C13 C 1.0258(6) 0.0277(6) 0.2584(4) 0.0385(12) Uani 1 1 d .
H13 H 1.1103 -0.0541 0.2501 0.046 Uiso 1 1 calc R
C14 C 0.9543(6) 0.1153(5) 0.1863(4) 0.0353(11) Uani 1 1 d .
H14 H 0.9840 0.1037 0.1210 0.042 Uiso 1 1 calc R
C15 C 0.8291(6) 0.2250(5) 0.2284(3) 0.0292(10) Uani 1 1 d .
H15 H 0.7590 0.2979 0.1959 0.035 Uiso 1 1 calc R
C21 C 0.4665(5) 0.2060(4) 0.1714(3) 0.0257(9) Uani 1 1 d .
C22 C 0.4684(6) 0.0823(5) 0.1545(4) 0.0319(10) Uani 1 1 d .
H22 H 0.4823 0.0431 0.0944 0.038 Uiso 1 1 calc R
C23 C 0.4463(6) 0.0277(5) 0.2414(4) 0.0383(12) Uani 1 1 d .
H23 H 0.4408 -0.0532 0.2499 0.046 Uiso 1 1 calc R
C24 C 0.4339(6) 0.1147(6) 0.3128(4) 0.0395(12) Uani 1 1 d .
H24 H 0.4203 0.1015 0.3783 0.047 Uiso 1 1 calc R
C25 C 0.4447(5) 0.2245(5) 0.2723(3) 0.0286(10) Uani 1 1 d .
H25 H 0.4388 0.2978 0.3055 0.034 Uiso 1 1 calc R
C31 C 0.8406(7) 0.4284(5) 0.4107(4) 0.0366(11) Uani 1 1 d .
H31 H 0.8052 0.4853 0.4671 0.044 Uiso 1 1 calc R
C32 C 1.0251(8) 0.3522(6) 0.4183(5) 0.0507(16) Uani 1 1 d .
H32A H 1.0650 0.2941 0.3646 0.076 Uiso 1 1 calc R
H32B H 1.0452 0.3035 0.4772 0.076 Uiso 1 1 calc R
H32C H 1.0837 0.4099 0.4180 0.076 Uiso 1 1 calc R
C33 C 0.8033(9) 0.5148(6) 0.3235(5) 0.0487(14) Uani 1 1 d .
H33A H 0.6835 0.5598 0.3194 0.073 Uiso 1 1 calc R
H33B H 0.8471 0.4634 0.2666 0.073 Uiso 1 1 calc R
H33C H 0.8554 0.5764 0.3288 0.073 Uiso 1 1 calc R
C34 C 0.7537(7) 0.2475(5) 0.5281(4) 0.0366(11) Uani 1 1 d .
H34 H 0.8709 0.1854 0.5255 0.044 Uiso 1 1 calc R
C35 C 0.6382(10) 0.1744(8) 0.5436(5) 0.0600(18) Uani 1 1 d .
H35A H 0.6498 0.1193 0.4893 0.090 Uiso 1 1 calc R
H35B H 0.5235 0.2348 0.5504 0.090 Uiso 1 1 calc R
H35C H 0.6683 0.1228 0.6009 0.090 Uiso 1 1 calc R
C36 C 0.7305(9) 0.3412(6) 0.6102(4) 0.0502(15) Uani 1 1 d .
H36A H 0.6298 0.4167 0.6016 0.075 Uiso 1 1 calc R
H36B H 0.8258 0.3659 0.6108 0.075 Uiso 1 1 calc R
H36C H 0.7211 0.3004 0.6702 0.075 Uiso 1 1 calc R
C41 C 0.4994(7) 0.2479(5) -0.0280(4) 0.0357(11) Uani 1 1 d .
H41 H 0.4446 0.1855 -0.0251 0.043 Uiso 1 1 calc R
C42 C 0.6867(9) 0.1748(8) -0.0443(5) 0.0620(18) Uani 1 1 d .
H42A H 0.7323 0.1241 0.0118 0.093 Uiso 1 1 calc R
H42B H 0.7404 0.2350 -0.0559 0.093 Uiso 1 1 calc R
H42C H 0.7068 0.1188 -0.0990 0.093 Uiso 1 1 calc R
C43 C 0.4279(9) 0.3404(6) -0.1100(4) 0.0495(14) Uani 1 1 d .
H43A H 0.3069 0.3732 -0.1052 0.074 Uiso 1 1 calc R
H43B H 0.4663 0.2958 -0.1702 0.074 Uiso 1 1 calc R
H43C H 0.4650 0.4109 -0.1068 0.074 Uiso 1 1 calc R
C44 C 0.2318(7) 0.4287(5) 0.0898(4) 0.0387(12) Uani 1 1 d .
H44 H 0.2111 0.4854 0.0333 0.046 Uiso 1 1 calc R
C45 C 0.1216(7) 0.3522(6) 0.0812(5) 0.0477(15) Uani 1 1 d .
H45A H 0.1400 0.2930 0.1343 0.072 Uiso 1 1 calc R
H45B H 0.1493 0.3047 0.0218 0.072 Uiso 1 1 calc R
H45C H 0.0053 0.4102 0.0822 0.072 Uiso 1 1 calc R
C46 C 0.1819(8) 0.5163(6) 0.1764(5) 0.0477(14) Uani 1 1 d .
H46A H 0.2519 0.5656 0.1779 0.072 Uiso 1 1 calc R
H46B H 0.1959 0.4652 0.2339 0.072 Uiso 1 1 calc R
H46C H 0.0660 0.5741 0.1726 0.072 Uiso 1 1 calc R

loop_
_atom_site_aniso_label
_atom_site_aniso_U_11
_atom_site_aniso_U_22
_atom_site_aniso_U_33
_atom_site_aniso_U_23
_atom_site_aniso_U_13
_atom_site_aniso_U_12
Zr1 0.0255(3) 0.0235(3) 0.0325(3) 0.00150(19) -0.0055(2) -0.0111(2)
P1 0.0273(6) 0.0268(6) 0.0284(6) 0.0002(5) -0.0056(5) -0.0077(5)
P2 0.0360(7) 0.0266(6) 0.0284(6) 0.0028(5) -0.0070(5) -0.0168(5)
C1 0.070(4) 0.039(3) 0.068(4) 0.028(3) -0.024(3) -0.025(3)
C2 0.049(3) 0.042(3) 0.071(4) -0.023(3) -0.004(3) -0.017(3)
C11 0.028(2) 0.029(2) 0.029(2) -0.0004(17) -0.0072(17) -0.0140(18)
C12 0.028(2) 0.037(3) 0.033(2) 0.000(2) -0.0072(19) -0.012(2)
C13 0.015(2) 0.045(3) 0.053(3) -0.017(2) 0.002(2) -0.009(2)
C14 0.032(2) 0.050(3) 0.032(2) -0.009(2) 0.0067(19) -0.025(2)
C15 0.030(2) 0.035(2) 0.029(2) 0.0015(18) -0.0036(18) -0.019(2)
C21 0.023(2) 0.027(2) 0.028(2) 0.0010(17) -0.0050(17) -0.0105(17)
C22 0.030(2) 0.037(3) 0.036(3) 0.006(2) -0.0115(19) -0.020(2)
C23 0.029(2) 0.043(3) 0.052(3) 0.021(2) -0.013(2) -0.024(2)
C24 0.033(3) 0.057(3) 0.030(2) 0.014(2) -0.002(2) -0.018(2)
C25 0.0143(19) 0.037(2) 0.029(2) -0.0020(18) -0.0028(16) -0.0037(17)
C31 0.049(3) 0.031(2) 0.034(3) -0.004(2) -0.004(2) -0.019(2)
C32 0.052(4) 0.049(4) 0.061(4) 0.009(3) -0.017(3) -0.030(3)
C33 0.063(4) 0.037(3) 0.051(3) 0.010(2) -0.003(3) -0.025(3)
C34 0.046(3) 0.035(3) 0.029(2) 0.003(2) -0.003(2) -0.016(2)
C35 0.075(5) 0.074(5) 0.049(4) 0.010(3) -0.001(3) -0.049(4)
C36 0.063(4) 0.048(3) 0.031(3) -0.006(2) -0.005(3) -0.012(3)
C41 0.046(3) 0.032(3) 0.030(2) 0.0035(19) -0.004(2) -0.016(2)
C42 0.060(4) 0.068(4) 0.046(3) -0.006(3) 0.007(3) -0.011(3)
C43 0.071(4) 0.053(4) 0.030(3) 0.009(2) -0.009(3) -0.029(3)
C44 0.046(3) 0.031(3) 0.038(3) 0.009(2) -0.012(2) -0.013(2)
C45 0.036(3) 0.055(4) 0.054(4) -0.002(3) -0.007(3) -0.018(3)
C46 0.050(3) 0.035(3) 0.051(3) -0.004(2) 0.003(3) -0.008(2)

loop_
_atom_type_symbol
_atom_type_description
_atom_type_scat_dispersion_real
_atom_type_scat_dispersion_imag
_atom_type_scat_source
C C 0.0033 0.0016 'International Tables Vol C Tables 4.2.6.8 and 6.1.1.4'
H H 0.0000 0.0000 'International Tables Vol C Tables 4.2.6.8 and 6.1.1.4'
P P 0.1023 0.0942 'International Tables Vol C Tables 4.2.6.8 and 6.1.1.4'
Zr Zr -2.9673 0.5597 'International Tables Vol C Tables 4.2.6.8 and 6.1.1.4'

loop_
_geom_angle_atom_site_label_1
_geom_angle_atom_site_label_2
_geom_angle_atom_site_label_3
_geom_angle
C2 Zr1 C1 92.3(3)
C2 Zr1 C24 122.1(2)
C1 Zr1 C24 81.9(2)
C2 Zr1 C15 111.6(2)
C1 Zr1 C15 131.3(2)
C24 Zr1 C15 115.00(18)
C2 Zr1 C25 131.5(2)
C1 Zr1 C25 111.0(2)
C24 Zr1 C25 32.41(17)
C15 Zr1 C25 84.69(16)
C2 Zr1 C14 81.9(2)
C1 Zr1 C14 122.1(2)
C24 Zr1 C14 147.30(19)
C15 Zr1 C14 32.87(16)
C25 Zr1 C14 115.43(17)
C2 Zr1 C13 83.3(2)
C1 Zr1 C13 90.1(2)
C24 Zr1 C13 153.41(18)
C15 Zr1 C13 53.82(18)
C25 Zr1 C13 135.76(17)
C14 Zr1 C13 32.07(19)
C2 Zr1 C23 90.0(2)
C1 Zr1 C23 83.4(2)
C24 Zr1 C23 32.1(2)
C15 Zr1 C23 135.46(16)
C25 Zr1 C23 53.54(18)
C14 Zr1 C23 153.32(17)
C13 Zr1 C23 170.51(19)
C2 Zr1 C22 78.5(2)
C1 Zr1 C22 113.4(2)
C24 Zr1 C22 53.03(18)
C15 Zr1 C22 112.67(16)
C25 Zr1 C22 53.42(16)
C14 Zr1 C22 121.40(17)
C13 Zr1 C22 150.62(19)
C23 Zr1 C22 31.96(17)
C2 Zr1 C11 134.2(2)
C1 Zr1 C11 101.3(2)
C24 Zr1 C11 103.22(18)
C15 Zr1 C11 32.56(15)
C25 Zr1 C11 83.72(15)
C14 Zr1 C11 53.77(15)
C13 Zr1 C11 53.45(16)
C23 Zr1 C11 134.64(18)
C22 Zr1 C11 131.67(15)
C2 Zr1 C12 113.4(2)
C1 Zr1 C12 78.4(2)
C24 Zr1 C12 121.39(17)
C15 Zr1 C12 53.42(16)
C25 Zr1 C12 112.71(16)
C14 Zr1 C12 53.09(17)
C13 Zr1 C12 32.06(17)
C23 Zr1 C12 150.65(18)
C22 Zr1 C12 163.65(17)
C11 Zr1 C12 32.00(15)
C2 Zr1 C21 101.5(2)
C1 Zr1 C21 134.3(2)
C24 Zr1 C21 53.81(15)
C15 Zr1 C21 83.36(15)
C25 Zr1 C21 32.79(14)
C14 Zr1 C21 103.06(17)
C13 Zr1 C21 134.45(18)
C23 Zr1 C21 53.57(15)
C22 Zr1 C21 32.20(15)
C11 Zr1 C21 99.59(14)
C12 Zr1 C21 131.47(15)
C11 P1 C34 101.6(2)
C11 P1 C31 99.7(2)
C34 P1 C31 102.4(2)
C21 P2 C41 101.9(2)
C21 P2 C44 99.8(2)
C41 P2 C44 103.0(3)
C12 C11 C15 107.1(4)
C12 C11 P1 130.0(4)
C15 C11 P1 122.3(4)
C12 C11 Zr1 74.2(3)
C15 C11 Zr1 71.7(3)
P1 C11 Zr1 125.7(2)
C13 C12 C11 108.7(5)
C13 C12 Zr1 73.0(3)
C11 C12 Zr1 73.8(3)
C14 C13 C12 108.1(5)
C14 C13 Zr1 73.2(3)
C12 C13 Zr1 75.0(3)
C13 C14 C15 108.2(4)
C13 C14 Zr1 74.7(3)
C15 C14 Zr1 73.1(3)
C14 C15 C11 107.8(4)
C14 C15 Zr1 74.1(3)
C11 C15 Zr1 75.8(3)
C22 C21 C25 106.0(4)
C22 C21 P2 130.3(4)
C25 C21 P2 123.2(4)
C22 C21 Zr1 73.6(3)
C25 C21 Zr1 71.6(2)
P2 C21 Zr1 126.0(2)
C23 C22 C21 109.1(5)
C23 C22 Zr1 73.3(3)
C21 C22 Zr1 74.2(3)
C24 C23 C22 107.5(5)
C24 C23 Zr1 71.9(3)
C22 C23 Zr1 74.7(3)
C23 C24 C25 109.5(5)
C23 C24 Zr1 76.0(3)
C25 C24 Zr1 74.7(3)
C24 C25 C21 107.9(4)
C24 C25 Zr1 72.8(3)
C21 C25 Zr1 75.6(3)
C32 C31 C33 111.7(5)
C32 C31 P1 115.5(4)
C33 C31 P1 109.1(4)
C36 C34 C35 110.6(5)
C36 C34 P1 111.3(4)
C35 C34 P1 108.2(4)
C43 C41 C42 110.6(5)
C43 C41 P2 111.7(4)
C42 C41 P2 108.9(4)
C46 C44 C45 112.0(5)
C46 C44 P2 109.8(4)
C45 C44 P2 115.5(4)

loop_
_geom_bond_atom_site_label_1
_geom_bond_atom_site_label_2
_geom_bond_distance
Zr1 C2 2.279(6)
Zr1 C1 2.285(6)
Zr1 C24 2.482(5)
Zr1 C15 2.499(5)
Zr1 C25 2.506(4)
Zr1 C14 2.512(5)
Zr1 C13 2.530(5)
Zr1 C23 2.533(5)
Zr1 C22 2.551(5)
Zr1 C11 2.552(4)
Zr1 C12 2.556(5)
Zr1 C21 2.558(4)
P1 C11 1.834(5)
P1 C34 1.857(5)
P1 C31 1.874(5)
P2 C21 1.823(5)
P2 C41 1.852(5)
P2 C44 1.868(6)
C11 C12 1.408(7)
C11 C15 1.416(7)
C12 C13 1.404(7)
C13 C14 1.393(8)
C14 C15 1.418(7)
C21 C22 1.417(7)
C21 C25 1.430(6)
C22 C23 1.399(7)
C23 C24 1.387(9)
C24 C25 1.392(7)
C31 C32 1.507(8)
C31 C33 1.521(8)
C34 C36 1.532(8)
C34 C35 1.533(8)
C41 C43 1.526(7)
C41 C42 1.525(9)
C44 C46 1.521(8)
C44 C45 1.525(8)

loop_
_geom_torsion_atom_site_label_1
_geom_torsion_atom_site_label_2
_geom_torsion_atom_site_label_3
_geom_torsion_atom_site_label_4
_geom_torsion
C34 P1 C11 C12 -10.3(5)
C31 P1 C11 C12 94.6(5)
C34 P1 C11 C15 179.0(4)
C31 P1 C11 C15 -76.0(4)
C34 P1 C11 Zr1 89.2(3)
C31 P1 C11 Zr1 -165.9(3)
C2 Zr1 C11 C12 -59.3(4)
C1 Zr1 C11 C12 45.2(4)
C24 Zr1 C11 C12 129.3(3)
C15 Zr1 C11 C12 -114.6(4)
C25 Zr1 C11 C12 155.4(3)
C14 Zr1 C11 C12 -76.6(3)
C13 Zr1 C11 C12 -36.4(3)
C23 Zr1 C11 C12 137.0(3)
C22 Zr1 C11 C12 -178.8(3)
C21 Zr1 C11 C12 -175.8(3)
C2 Zr1 C11 C15 55.3(4)
C1 Zr1 C11 C15 159.8(3)
C24 Zr1 C11 C15 -116.0(3)
C25 Zr1 C11 C15 -90.0(3)
C14 Zr1 C11 C15 38.1(3)
C13 Zr1 C11 C15 78.2(3)
C23 Zr1 C11 C15 -108.4(3)
C22 Zr1 C11 C15 -64.2(3)
C12 Zr1 C11 C15 114.6(4)
C21 Zr1 C11 C15 -61.2(3)
C2 Zr1 C11 P1 172.4(3)
C1 Zr1 C11 P1 -83.1(3)
C24 Zr1 C11 P1 1.1(3)
C15 Zr1 C11 P1 117.1(4)
C25 Zr1 C11 P1 27.1(3)
C14 Zr1 C11 P1 155.2(4)
C13 Zr1 C11 P1 -164.7(4)
C23 Zr1 C11 P1 8.8(4)
C22 Zr1 C11 P1 52.9(4)
C12 Zr1 C11 P1 -128.3(4)
C21 Zr1 C11 P1 55.9(3)
C15 C11 C12 C13 0.6(5)
P1 C11 C12 C13 -171.2(4)
Zr1 C11 C12 C13 65.1(4)
C15 C11 C12 Zr1 -64.6(3)
P1 C11 C12 Zr1 123.7(4)
C2 Zr1 C12 C13 21.8(4)
C1 Zr1 C12 C13 109.2(4)
C24 Zr1 C12 C13 -177.9(3)
C15 Zr1 C12 C13 -78.5(4)
C25 Zr1 C12 C13 -142.6(3)
C14 Zr1 C12 C13 -37.1(3)
C23 Zr1 C12 C13 162.1(4)
C22 Zr1 C12 C13 -112.9(6)
C11 Zr1 C12 C13 -116.0(5)
C21 Zr1 C12 C13 -110.5(3)
C2 Zr1 C12 C11 137.8(3)
C1 Zr1 C12 C11 -134.8(4)
C24 Zr1 C12 C11 -61.9(3)
C15 Zr1 C12 C11 37.5(3)
C25 Zr1 C12 C11 -26.6(3)
C14 Zr1 C12 C11 78.9(3)
C13 Zr1 C12 C11 116.0(5)
C23 Zr1 C12 C11 -81.9(4)
C22 Zr1 C12 C11 3.1(7)
C21 Zr1 C12 C11 5.5(4)
C11 C12 C13 C14 0.6(6)
Zr1 C12 C13 C14 66.3(3)
C11 C12 C13 Zr1 -65.7(3)
C2 Zr1 C13 C14 85.4(4)
C1 Zr1 C13 C14 177.7(3)
C24 Zr1 C13 C14 -110.6(5)
C15 Zr1 C13 C14 -37.6(3)
C25 Zr1 C13 C14 -61.3(4)
C23 Zr1 C13 C14 131.2(10)
C22 Zr1 C13 C14 33.4(5)
C11 Zr1 C13 C14 -78.3(3)
C12 Zr1 C13 C14 -114.7(5)
C21 Zr1 C13 C14 -14.2(4)
C2 Zr1 C13 C12 -160.0(4)
C1 Zr1 C13 C12 -67.7(4)
C24 Zr1 C13 C12 4.0(6)
C15 Zr1 C13 C12 77.1(3)
C25 Zr1 C13 C12 53.3(4)
C14 Zr1 C13 C12 114.7(5)
C23 Zr1 C13 C12 -114.1(11)
C22 Zr1 C13 C12 148.1(4)
C11 Zr1 C13 C12 36.4(3)
C21 Zr1 C13 C12 100.5(4)
C12 C13 C14 C15 -1.5(6)
Zr1 C13 C14 C15 65.9(3)
C12 C13 C14 Zr1 -67.5(4)
C2 Zr1 C14 C13 -90.4(4)
C1 Zr1 C14 C13 -2.8(4)
C24 Zr1 C14 C13 129.1(4)
C15 Zr1 C14 C13 114.9(4)
C25 Zr1 C14 C13 137.3(3)
C23 Zr1 C14 C13 -164.0(4)
C22 Zr1 C14 C13 -161.5(3)
C11 Zr1 C14 C13 77.2(3)
C12 Zr1 C14 C13 37.1(3)
C21 Zr1 C14 C13 169.6(3)
C2 Zr1 C14 C15 154.7(3)
C1 Zr1 C14 C15 -117.7(4)
C24 Zr1 C14 C15 14.2(5)
C25 Zr1 C14 C15 22.4(3)
C13 Zr1 C14 C15 -114.9(4)
C23 Zr1 C14 C15 81.1(5)
C22 Zr1 C14 C15 83.5(3)
C11 Zr1 C14 C15 -37.7(3)
C12 Zr1 C14 C15 -77.8(3)
C21 Zr1 C14 C15 54.7(3)
C13 C14 C15 C11 1.9(5)
Zr1 C14 C15 C11 68.9(3)
C13 C14 C15 Zr1 -67.0(3)
C12 C11 C15 C14 -1.5(5)
P1 C11 C15 C14 171.0(3)
Zr1 C11 C15 C14 -67.7(3)
C12 C11 C15 Zr1 66.2(3)
P1 C11 C15 Zr1 -121.2(3)
C2 Zr1 C15 C14 -27.0(4)
C1 Zr1 C15 C14 86.8(4)
C24 Zr1 C15 C14 -171.6(3)
C25 Zr1 C15 C14 -159.8(3)
C13 Zr1 C15 C14 36.6(3)
C23 Zr1 C15 C14 -140.8(3)
C22 Zr1 C15 C14 -113.2(3)
C11 Zr1 C15 C14 113.6(4)
C12 Zr1 C15 C14 76.7(3)
C21 Zr1 C15 C14 -126.8(3)
C2 Zr1 C15 C11 -140.6(3)
C1 Zr1 C15 C11 -26.8(4)
C24 Zr1 C15 C11 74.8(3)
C25 Zr1 C15 C11 86.6(3)
C14 Zr1 C15 C11 -113.6(4)
C13 Zr1 C15 C11 -77.0(3)
C23 Zr1 C15 C11 105.7(3)
C22 Zr1 C15 C11 133.2(3)
C12 Zr1 C15 C11 -36.9(3)
C21 Zr1 C15 C11 119.6(3)
C41 P2 C21 C22 -10.3(5)
C44 P2 C21 C22 95.3(5)
C41 P2 C21 C25 179.3(4)
C44 P2 C21 C25 -75.1(4)
C41 P2 C21 Zr1 88.8(3)
C44 P2 C21 Zr1 -165.6(3)
C2 Zr1 C21 C22 45.2(3)
C1 Zr1 C21 C22 -59.6(4)
C24 Zr1 C21 C22 -76.3(3)
C15 Zr1 C21 C22 155.9(3)
C25 Zr1 C21 C22 -113.6(4)
C14 Zr1 C21 C22 129.4(3)
C13 Zr1 C21 C22 137.1(3)
C23 Zr1 C21 C22 -36.2(3)
C11 Zr1 C21 C22 -175.7(3)
C12 Zr1 C21 C22 -178.7(3)
C2 Zr1 C21 C25 158.8(3)
C1 Zr1 C21 C25 54.0(4)
C24 Zr1 C21 C25 37.3(3)
C15 Zr1 C21 C25 -90.5(3)
C14 Zr1 C21 C25 -117.0(3)
C13 Zr1 C21 C25 -109.3(3)
C23 Zr1 C21 C25 77.4(3)
C22 Zr1 C21 C25 113.6(4)
C11 Zr1 C21 C25 -62.2(3)
C12 Zr1 C21 C25 -65.1(3)
C2 Zr1 C21 P2 -83.0(3)
C1 Zr1 C21 P2 172.2(3)
C24 Zr1 C21 P2 155.4(4)
C15 Zr1 C21 P2 27.7(3)
C25 Zr1 C21 P2 118.2(4)
C14 Zr1 C21 P2 1.2(3)
C13 Zr1 C21 P2 8.9(4)
C23 Zr1 C21 P2 -164.4(4)
C22 Zr1 C21 P2 -128.2(4)
C11 Zr1 C21 P2 56.0(3)
C12 Zr1 C21 P2 53.1(3)
C25 C21 C22 C23 0.8(5)
P2 C21 C22 C23 -170.9(4)
Zr1 C21 C22 C23 65.5(4)
C25 C21 C22 Zr1 -64.7(3)
P2 C21 C22 Zr1 123.6(4)
C2 Zr1 C22 C23 109.1(4)
C1 Zr1 C22 C23 21.6(4)
C24 Zr1 C22 C23 -37.2(3)
C15 Zr1 C22 C23 -142.2(3)
C25 Zr1 C22 C23 -78.0(4)
C14 Zr1 C22 C23 -177.9(3)
C13 Zr1 C22 C23 162.0(4)
C11 Zr1 C22 C23 -110.5(3)
C12 Zr1 C22 C23 -112.7(6)
C21 Zr1 C22 C23 -116.1(5)
C2 Zr1 C22 C21 -134.8(3)
C1 Zr1 C22 C21 137.7(3)
C24 Zr1 C22 C21 79.0(3)
C15 Zr1 C22 C21 -26.0(3)
C25 Zr1 C22 C21 38.2(3)
C14 Zr1 C22 C21 -61.8(3)
C13 Zr1 C22 C21 -81.8(5)
C23 Zr1 C22 C21 116.1(5)
C11 Zr1 C22 C21 5.6(4)
C12 Zr1 C22 C21 3.4(8)
C21 C22 C23 C24 -1.2(6)
Zr1 C22 C23 C24 64.9(4)
C21 C22 C23 Zr1 -66.1(3)
C2 Zr1 C23 C24 177.5(4)
C1 Zr1 C23 C24 85.2(4)
C15 Zr1 C23 C24 -60.9(4)
C25 Zr1 C23 C24 -37.1(3)
C14 Zr1 C23 C24 -110.8(5)
C13 Zr1 C23 C24 132.0(11)
C22 Zr1 C23 C24 -114.7(5)
C11 Zr1 C23 C24 -14.2(4)
C12 Zr1 C23 C24 33.3(5)
C21 Zr1 C23 C24 -78.2(3)
C2 Zr1 C23 C22 -67.9(4)
C1 Zr1 C23 C22 -160.1(4)
C24 Zr1 C23 C22 114.7(5)
C15 Zr1 C23 C22 53.8(4)
C25 Zr1 C23 C22 77.6(3)
C14 Zr1 C23 C22 3.9(6)
C13 Zr1 C23 C22 -113.3(11)
C11 Zr1 C23 C22 100.5(4)
C12 Zr1 C23 C22 148.0(4)
C21 Zr1 C23 C22 36.5(3)
C22 C23 C24 C25 1.1(6)
Zr1 C23 C24 C25 67.9(4)
C22 C23 C24 Zr1 -66.8(4)
C2 Zr1 C24 C23 -3.0(4)
C1 Zr1 C24 C23 -90.6(4)
C15 Zr1 C24 C23 137.5(3)
C25 Zr1 C24 C23 115.1(4)
C14 Zr1 C24 C23 129.0(4)
C13 Zr1 C24 C23 -164.1(4)
C22 Zr1 C24 C23 37.0(3)
C11 Zr1 C24 C23 169.7(3)
C12 Zr1 C24 C23 -161.6(3)
C21 Zr1 C24 C23 77.4(3)
C2 Zr1 C24 C25 -118.1(4)
C1 Zr1 C24 C25 154.3(4)
C15 Zr1 C24 C25 22.3(4)
C14 Zr1 C24 C25 13.9(5)
C13 Zr1 C24 C25 80.8(5)
C23 Zr1 C24 C25 -115.1(4)
C22 Zr1 C24 C25 -78.1(3)
C11 Zr1 C24 C25 54.6(3)
C12 Zr1 C24 C25 83.3(3)
C21 Zr1 C24 C25 -37.7(3)
C23 C24 C25 C21 -0.6(6)
Zr1 C24 C25 C21 68.1(3)
C23 C24 C25 Zr1 -68.7(4)
C22 C21 C25 C24 -0.1(5)
P2 C21 C25 C24 172.3(3)
Zr1 C21 C25 C24 -66.3(3)
C22 C21 C25 Zr1 66.1(3)
P2 C21 C25 Zr1 -121.5(3)
C2 Zr1 C25 C24 86.0(4)
C1 Zr1 C25 C24 -27.4(4)
C15 Zr1 C25 C24 -159.8(3)
C14 Zr1 C25 C24 -171.8(3)
C13 Zr1 C25 C24 -140.7(3)
C23 Zr1 C25 C24 36.7(3)
C22 Zr1 C25 C24 76.8(3)
C11 Zr1 C25 C24 -127.0(3)
C12 Zr1 C25 C24 -113.2(3)
C21 Zr1 C25 C24 114.3(4)
C2 Zr1 C25 C21 -28.3(4)
C1 Zr1 C25 C21 -141.6(3)
C24 Zr1 C25 C21 -114.3(4)
C15 Zr1 C25 C21 86.0(3)
C14 Zr1 C25 C21 74.0(3)
C13 Zr1 C25 C21 105.0(3)
C23 Zr1 C25 C21 -77.5(3)
C22 Zr1 C25 C21 -37.5(3)
C11 Zr1 C25 C21 118.7(3)
C12 Zr1 C25 C21 132.5(3)
C11 P1 C31 C32 -45.5(5)
C34 P1 C31 C32 58.8(5)
C11 P1 C31 C33 81.3(4)
C34 P1 C31 C33 -174.4(4)
C11 P1 C34 C36 155.6(4)
C31 P1 C34 C36 52.8(5)
C11 P1 C34 C35 -82.7(5)
C31 P1 C34 C35 174.5(4)
C21 P2 C41 C43 154.9(4)
C44 P2 C41 C43 51.8(5)
C21 P2 C41 C42 -82.6(5)
C44 P2 C41 C42 174.3(4)
C21 P2 C44 C46 81.5(4)
C41 P2 C44 C46 -173.8(4)
C21 P2 C44 C45 -46.3(5)
C41 P2 C44 C45 58.4(5)
